data_7215783
loop_
_publ_author_name
'Yu, Tanlai'
'Shen, Junju'
'Fu, Yangbo'
'Fu, Yunlong'

_publ_section_title
;
 Solvent-cooperatively directed iodoargentate hybrids: Structures and
 optical properties
;
_journal_issue 24
_journal_name_full CrystEngComm
_journal_page_first 5280
_journal_paper_doi 10.1039/c3ce42579g
_journal_volume 16
_journal_year 2014
_chemical_formula_sum 'C5 H13 Ag I2 N2'
_chemical_formula_weight 462.84
_chemical_name_systematic
; 
 ? 
;
_space_group_IT_number 62
_symmetry_cell_setting orthorhombic
_symmetry_space_group_name_Hall '-P 2ac 2n'
_symmetry_space_group_name_H-M 'P n m a'
_atom_sites_solution_hydrogens geom
_atom_sites_solution_primary direct
_atom_sites_solution_secondary difmap
_audit_creation_method SHELXL-97
_cell_angle_alpha 90.00
_cell_angle_beta 90.00
_cell_angle_gamma 90.00
_cell_formula_units_Z 4
_cell_length_a 8.8560(8)
_cell_length_b 9.3709(9)
_cell_length_c 12.7384(12)
_cell_measurement_temperature 298(2)
_cell_volume 1057.14(17)
_computing_cell_refinement 'Bruker SMART'
_computing_data_collection 'Bruker SMART'
_computing_data_reduction 'Bruker SAINT'
_computing_molecular_graphics 'Bruker SHELXTL'
_computing_publication_material 'Bruker SHELXTL'
_computing_structure_refinement 'SHELXL-97 (Sheldrick, 1997)'
_computing_structure_solution 'SHELXS-97 (Sheldrick, 1990)'
_diffrn_ambient_temperature 298(2)
_diffrn_measured_fraction_theta_full 0.995
_diffrn_measured_fraction_theta_max 0.995
_diffrn_measurement_device_type 'CCD area detector'
_diffrn_measurement_method 'phi and omega scans'
_diffrn_radiation_monochromator graphite
_diffrn_radiation_source 'fine-focus sealed tube'
_diffrn_radiation_type MoK\a
_diffrn_radiation_wavelength 0.71073
_diffrn_reflns_av_R_equivalents 0.0288
_diffrn_reflns_av_sigmaI/netI 0.0238
_diffrn_reflns_limit_h_max 10
_diffrn_reflns_limit_h_min -10
_diffrn_reflns_limit_k_max 10
_diffrn_reflns_limit_k_min -11
_diffrn_reflns_limit_l_max 15
_diffrn_reflns_limit_l_min -13
_diffrn_reflns_number 4723
_diffrn_reflns_theta_full 25.99
_diffrn_reflns_theta_max 25.99
_diffrn_reflns_theta_min 2.70
_exptl_absorpt_coefficient_mu 7.690
_exptl_absorpt_correction_T_max 0.3084
_exptl_absorpt_correction_T_min 0.1011
_exptl_absorpt_correction_type multi-scan
_exptl_absorpt_process_details SADABS
_exptl_crystal_colour yellow
_exptl_crystal_density_diffrn 2.908
_exptl_crystal_density_method 'not measured'
_exptl_crystal_description block
_exptl_crystal_F_000 840
_exptl_crystal_size_max 0.55
_exptl_crystal_size_mid 0.47
_exptl_crystal_size_min 0.20
_refine_diff_density_max 2.605
_refine_diff_density_min -3.114
_refine_diff_density_rms 0.404
_refine_ls_extinction_expression Fc^*^=kFc[1+0.001xFc^2^\l^3^/sin(2\q)]^-1/4^
_refine_ls_extinction_method none
_refine_ls_goodness_of_fit_ref 1.342
_refine_ls_hydrogen_treatment constr
_refine_ls_matrix_type full
_refine_ls_number_parameters 59
_refine_ls_number_reflns 1096
_refine_ls_number_restraints 25
_refine_ls_restrained_S_all 1.332
_refine_ls_R_factor_all 0.0800
_refine_ls_R_factor_gt 0.0798
_refine_ls_shift/su_max 0.001
_refine_ls_shift/su_mean 0.000
_refine_ls_structure_factor_coef Fsqd
_refine_ls_weighting_details 'calc w=1/[\s^2^(Fo^2^)+(0.0000P)^2^+75.9531P] where P=(Fo^2^+2Fc^2^)/3'
_refine_ls_weighting_scheme calc
_refine_ls_wR_factor_gt 0.1857
_refine_ls_wR_factor_ref 0.1859
_reflns_number_gt 1088
_reflns_number_total 1096
_reflns_threshold_expression >2sigma(I)
_cod_data_source_file c3ce42579g2.cif
_cod_data_source_block C5H13N2AgI2
_cod_depositor_comments
;
The following automatic conversions were performed:

'_symmetry_cell_setting' value 'Orthorhombic' changed to
'orthorhombic' according to
/usr/data/users/saulius/crontab/automatic-downloads/rss-feeds/RSC/lib/dictionaries/cif_core.dic
dictionary named 'cif_core.dic' version 2.4.2 from 2011-04-26.

Automatic conversion script
Id: cif_fix_values 2281 2013-09-26 08:29:07Z andrius 

 Adding full bibliography for 7215779--7215785.cif.
;
_cod_original_sg_symbol_H-M Pnma
_cod_database_code 7215783

loop_
_symmetry_equiv_pos_as_xyz
'x, y, z'
'-x+1/2, -y, z+1/2'
'-x, y+1/2, -z'
'x+1/2, -y+1/2, -z+1/2'
'-x, -y, -z'
'x-1/2, y, -z-1/2'
'x, -y-1/2, z'
'-x-1/2, y-1/2, z-1/2'

loop_
_atom_site_label
_atom_site_type_symbol
_atom_site_fract_x
_atom_site_fract_y
_atom_site_fract_z
_atom_site_U_iso_or_equiv
_atom_site_adp_type
_atom_site_occupancy
_atom_site_symmetry_multiplicity
_atom_site_calc_flag
_atom_site_refinement_flags
Ag1 Ag 0.46608(12) 0.2500 0.37114(9) 0.0523(3) Uani 1 2 d S
I1 I 0.15909(8) 0.2500 0.30365(6) 0.03486(18) Uani 1 2 d S
I2 I 0.5000 0.0000 0.5000 0.0476(2) Uani 1 2 d S
N1 N 0.7222(11) 0.7500 0.3000(7) 0.041(3) Uani 1 2 d S
H1A H 0.6577 0.7500 0.2454 0.049 Uiso 1 2 calc SR
H1B H 0.6673 0.7500 0.3595 0.049 Uiso 1 2 calc SR
N2 N 1.0264(9) 0.7500 0.3789(7) 0.053(2) Uani 1 2 d SDU
C1 C 0.8124(11) 0.8761(11) 0.2964(7) 0.054(2) Uani 1 1 d U
H1C H 0.7476 0.9589 0.3045 0.065 Uiso 1 1 calc R
H1D H 0.8606 0.8826 0.2282 0.065 Uiso 1 1 calc R
C2 C 0.9328(11) 0.8784(10) 0.3813(7) 0.054(2) Uani 1 1 d U
H2A H 0.9964 0.9616 0.3718 0.065 Uiso 1 1 calc R
H2B H 0.8846 0.8861 0.4495 0.065 Uiso 1 1 calc R
C3 C 1.1437(12) 0.7058(16) 0.4538(9) 0.050(3) Uani 0.50 1 d PDU

loop_
_atom_site_aniso_label
_atom_site_aniso_U_11
_atom_site_aniso_U_22
_atom_site_aniso_U_33
_atom_site_aniso_U_23
_atom_site_aniso_U_13
_atom_site_aniso_U_12
Ag1 0.0472(5) 0.0565(6) 0.0533(5) 0.000 0.0034(5) 0.000
I1 0.0296(3) 0.0332(3) 0.0418(3) 0.000 -0.0055(3) 0.000
I2 0.0461(4) 0.0471(4) 0.0496(4) 0.0142(3) 0.0071(4) 0.0108(4)
N1 0.031(4) 0.064(6) 0.027(4) 0.000 0.007(4) 0.000
N2 0.040(4) 0.065(4) 0.053(4) 0.000 0.000(3) 0.000
C1 0.058(4) 0.057(4) 0.048(3) 0.005(3) 0.004(3) 0.006(3)
C2 0.058(4) 0.051(4) 0.052(3) -0.004(3) 0.007(3) -0.015(3)
C3 0.047(4) 0.053(5) 0.050(4) 0.001(4) -0.001(4) 0.004(4)

loop_
_atom_type_symbol
_atom_type_description
_atom_type_scat_dispersion_real
_atom_type_scat_dispersion_imag
_atom_type_scat_source
C C 0.0033 0.0016 'International Tables Vol C Tables 4.2.6.8 and 6.1.1.4'
H H 0.0000 0.0000 'International Tables Vol C Tables 4.2.6.8 and 6.1.1.4'
N N 0.0061 0.0033 'International Tables Vol C Tables 4.2.6.8 and 6.1.1.4'
Ag Ag -0.8971 1.1015 'International Tables Vol C Tables 4.2.6.8 and 6.1.1.4'
I I -0.4742 1.8119 'International Tables Vol C Tables 4.2.6.8 and 6.1.1.4'

loop_
_geom_angle_atom_site_label_1
_geom_angle_atom_site_label_2
_geom_angle_atom_site_label_3
_geom_angle
_geom_angle_site_symmetry_1
_geom_angle_site_symmetry_3
I1 Ag1 I1 109.96(4) 6_656 .
I1 Ag1 I2 112.90(3) 6_656 3_656
I1 Ag1 I2 105.76(3) . 3_656
I1 Ag1 I2 112.90(3) 6_656 .
I1 Ag1 I2 105.76(3) . .
I2 Ag1 I2 109.07(4) 3_656 .
Ag1 I1 Ag1 145.06(4) 6_556 .
Ag1 I2 Ag1 180.0 5_656 .
C1 N1 C1 111.8(10) . 7_575
C1 N1 H1A 109.3 . .
C1 N1 H1A 109.3 7_575 .
C1 N1 H1B 109.3 . .
C1 N1 H1B 109.3 7_575 .
H1A N1 H1B 107.9 . .
C2 N2 C2 110.8(9) 7_575 .
C2 N2 C3 128.2(8) 7_575 7_575
C2 N2 C3 98.9(7) . 7_575
C2 N2 C3 98.9(7) 7_575 .
C2 N2 C3 128.2(8) . .
C3 N2 C3 32.7(12) 7_575 .
N1 C1 C2 112.4(8) . .
N1 C1 H1C 109.1 . .
C2 C1 H1C 109.1 . .
N1 C1 H1D 109.1 . .
C2 C1 H1D 109.1 . .
H1C C1 H1D 107.9 . .
N2 C2 C1 111.8(8) . .
N2 C2 H2A 109.3 . .
C1 C2 H2A 109.3 . .
N2 C2 H2B 109.3 . .
C1 C2 H2B 109.3 . .
H2A C2 H2B 107.9 . .
C3 C3 N2 73.6(6) 7_575 .

loop_
_geom_bond_atom_site_label_1
_geom_bond_atom_site_label_2
_geom_bond_distance
_geom_bond_site_symmetry_2
Ag1 I1 2.8069(13) 6_656
Ag1 I1 2.8514(13) .
Ag1 I2 2.8763(7) 3_656
Ag1 I2 2.8763(7) .
I1 Ag1 2.8069(13) 6_556
I2 Ag1 2.8763(7) 5_656
N1 C1 1.427(11) .
N1 C1 1.427(11) 7_575
N1 H1A 0.9000 .
N1 H1B 0.9000 .
N2 C2 1.461(11) 7_575
N2 C2 1.461(11) .
N2 C3 1.470(12) 7_575
N2 C3 1.470(12) .
C1 C2 1.520(14) .
C1 H1C 0.9700 .
C1 H1D 0.9700 .
C2 H2A 0.9700 .
C2 H2B 0.9700 .
C3 C3 0.83(3) 7_575

loop_
_geom_hbond_atom_site_label_D
_geom_hbond_atom_site_label_H
_geom_hbond_atom_site_label_A
_geom_hbond_distance_DH
_geom_hbond_distance_HA
_geom_hbond_distance_DA
_geom_hbond_angle_DHA
_geom_hbond_site_symmetry_A
N1 H1B I2 0.90 3.30 3.981(7) 134.4 3_656
N1 H1B I2 0.90 3.30 3.981(7) 134.4 1_565
N1 H1A N2 0.90 1.96 2.864(13) 176.9 6_556
